data_1532453
loop_
_publ_author_name
'Denny, J. A.'
'Foley, W. S.'
'Todd, A. D.'
'Darensbourg, M. Y.'

_publ_section_title
;
 The ligand unwrapping/rewrapping pathway that exchanges metals in
 S-acetylated, hexacoordinate N2S2O2complexes
;
_journal_issue 12
_journal_name_full 'Chem. Sci.'
_journal_page_first 7079
_journal_paper_doi 10.1039/C5SC02269J
_journal_volume 6
_journal_year 2015
_chemical_formula_sum 'C15 H29 Co N2 O6 S2'
_chemical_formula_weight 456.45
_chemical_name_systematic
; 
 ? 
;
_space_group_IT_number 2
_symmetry_cell_setting triclinic
_symmetry_space_group_name_Hall '-P 1'
_symmetry_space_group_name_H-M 'P -1'
_atom_sites_solution_hydrogens geom
_atom_sites_solution_primary direct
_atom_sites_solution_secondary difmap
_audit_creation_method SHELXL-97
_audit_update_record
;
2015-06-17 deposited with the CCDC.
2015-09-17 downloaded from the CCDC.
;
_cell_angle_alpha 78.174(3)
_cell_angle_beta 82.069(3)
_cell_angle_gamma 86.421(3)
_cell_formula_units_Z 2
_cell_length_a 7.5419(17)
_cell_length_b 8.0477(18)
_cell_length_c 16.687(4)
_cell_measurement_reflns_used 9865
_cell_measurement_temperature 110(2)
_cell_measurement_theta_max 27.62
_cell_measurement_theta_min 2.51
_cell_volume 981.2(4)
_computing_cell_refinement 'Bruker SAINT'
_computing_data_collection 'Bruker APEX2'
_computing_data_reduction 'Bruker SAINT'
_computing_molecular_graphics 'Bruker SHELXTL'
_computing_publication_material 'Bruker SHELXTL'
_computing_structure_refinement 'SHELXL-97 (Sheldrick, 2008)'
_computing_structure_solution 'SHELXS-97 (Sheldrick, 2008)'
_diffrn_ambient_temperature 110(2)
_diffrn_measured_fraction_theta_full 0.991
_diffrn_measured_fraction_theta_max 0.991
_diffrn_measurement_device_type 'Bruker APEX-II CCD'
_diffrn_measurement_method '\f and \w scans'
_diffrn_radiation_monochromator graphite
_diffrn_radiation_source 'fine-focus sealed tube'
_diffrn_radiation_type MoK\a
_diffrn_radiation_wavelength 0.71073
_diffrn_reflns_av_R_equivalents 0.0315
_diffrn_reflns_av_sigmaI/netI 0.0200
_diffrn_reflns_limit_h_max 9
_diffrn_reflns_limit_h_min -9
_diffrn_reflns_limit_k_max 10
_diffrn_reflns_limit_k_min -10
_diffrn_reflns_limit_l_max 21
_diffrn_reflns_limit_l_min -21
_diffrn_reflns_number 32449
_diffrn_reflns_theta_full 27.75
_diffrn_reflns_theta_max 27.75
_diffrn_reflns_theta_min 2.51
_exptl_absorpt_coefficient_mu 1.121
_exptl_absorpt_correction_T_max 0.8589
_exptl_absorpt_correction_T_min 0.7018
_exptl_absorpt_correction_type multi-scan
_exptl_absorpt_process_details sadabs
_exptl_crystal_colour violet
_exptl_crystal_density_diffrn 1.545
_exptl_crystal_density_method 'not measured'
_exptl_crystal_description block
_exptl_crystal_F_000 480
_exptl_crystal_size_max 0.34
_exptl_crystal_size_mid 0.14
_exptl_crystal_size_min 0.14
_refine_diff_density_max 0.829
_refine_diff_density_min -0.519
_refine_diff_density_rms 0.073
_refine_ls_extinction_method none
_refine_ls_goodness_of_fit_ref 1.119
_refine_ls_hydrogen_treatment mixed
_refine_ls_matrix_type full
_refine_ls_number_parameters 289
_refine_ls_number_reflns 4580
_refine_ls_number_restraints 30
_refine_ls_restrained_S_all 1.118
_refine_ls_R_factor_all 0.0496
_refine_ls_R_factor_gt 0.0379
_refine_ls_shift/su_max 0.020
_refine_ls_shift/su_mean 0.002
_refine_ls_structure_factor_coef Fsqd
_refine_ls_weighting_details 'calc w=1/[\s^2^(Fo^2^)+(0.0217P)^2^+1.9230P] where P=(Fo^2^+2Fc^2^)/3'
_refine_ls_weighting_scheme calc
_refine_ls_wR_factor_gt 0.0851
_refine_ls_wR_factor_ref 0.0930
_reflns_number_gt 3942
_reflns_number_total 4580
_reflns_threshold_expression >2sigma(I)
_cod_data_source_file c5sc02269j2.cif
_cod_data_source_block CoAc2
_cod_depositor_comments 'Adding full bibliography for 1532452--1532456.cif.'
_cod_original_cell_volume 981.3(4)
_cod_database_code 1532453

loop_
_symmetry_equiv_pos_as_xyz
'x, y, z'
'-x, -y, -z'

loop_
_atom_site_label
_atom_site_type_symbol
_atom_site_fract_x
_atom_site_fract_y
_atom_site_fract_z
_atom_site_U_iso_or_equiv
_atom_site_adp_type
_atom_site_occupancy
_atom_site_symmetry_multiplicity
_atom_site_calc_flag
_atom_site_refinement_flags
_atom_site_disorder_assembly
_atom_site_disorder_group
Co1 Co 0.73544(4) 0.62414(4) 0.72571(2) 0.02021(9) Uani 1 1 d D . .
S1 S 0.7177(5) 0.3544(3) 0.82900(18) 0.0355(4) Uani 0.884(3) 1 d PD A 1
S2 S 0.56417(9) 0.62384(8) 0.60851(4) 0.02497(14) Uani 1 1 d . A .
O1 O 0.9835(3) 0.3170(2) 0.57064(12) 0.0282(4) Uani 1 1 d . . .
O2 O 0.9141(2) 0.4896(2) 0.65881(11) 0.0257(4) Uani 1 1 d . A .
O3 O 0.3512(10) 0.6505(15) 0.9205(4) 0.0701(14) Uani 0.884(3) 1 d PD A 1
O4 O 0.5129(11) 0.6849(15) 0.7980(3) 0.0342(10) Uani 0.884(3) 1 d PD A 1
O5 O 1.3121(3) 0.2426(3) 0.63405(14) 0.0402(5) Uani 1 1 d . . .
N1 N 0.9017(3) 0.7070(3) 0.80248(15) 0.0242(6) Uani 0.884(3) 1 d PD A 1
N2 N 0.8013(3) 0.8769(3) 0.66386(14) 0.0270(5) Uani 1 1 d . A .
C1 C 0.8925(9) 0.4095(9) 0.8827(3) 0.0329(9) Uani 0.884(3) 1 d PD A 1
H1A H 0.8789 0.3426 0.9398 0.040 Uiso 0.884(3) 1 calc PR A 1
H1B H 1.0105 0.3773 0.8549 0.040 Uiso 0.884(3) 1 calc PR A 1
C2 C 0.8900(4) 0.5957(4) 0.88559(18) 0.0296(7) Uani 0.884(3) 1 d PD A 1
H2A H 0.7780 0.6252 0.9190 0.036 Uiso 0.884(3) 1 calc PR A 1
H2B H 0.9918 0.6173 0.9133 0.036 Uiso 0.884(3) 1 calc PR A 1
C3 C 1.0895(4) 0.7052(5) 0.7598(2) 0.0294(7) Uani 0.884(3) 1 d PD A 1
H3A H 1.1151 0.5963 0.7409 0.035 Uiso 0.884(3) 1 calc PR A 1
H3B H 1.1732 0.7114 0.7998 0.035 Uiso 0.884(3) 1 calc PR A 1
C4 C 1.1226(4) 0.8507(4) 0.6864(2) 0.0355(8) Uani 0.884(3) 1 d PD A 1
H4A H 1.2441 0.8332 0.6576 0.043 Uiso 0.884(3) 1 calc PR A 1
H4B H 1.1225 0.9571 0.7075 0.043 Uiso 0.884(3) 1 calc PR A 1
C5 C 0.9910(4) 0.8759(4) 0.6233(2) 0.0282(7) Uani 0.884(3) 1 d PD A 1
H5A H 1.0133 0.9849 0.5840 0.034 Uiso 0.884(3) 1 calc PR A 1
H5B H 1.0103 0.7834 0.5917 0.034 Uiso 0.884(3) 1 calc PR A 1
C6 C 0.7792(5) 0.9821(6) 0.7269(2) 0.0301(9) Uani 0.884(3) 1 d PD A 1
H6A H 0.6518 1.0194 0.7367 0.036 Uiso 0.884(3) 1 calc PR A 1
H6B H 0.8510 1.0848 0.7068 0.036 Uiso 0.884(3) 1 calc PR A 1
C7 C 0.8393(5) 0.8830(4) 0.8087(2) 0.0301(7) Uani 0.884(3) 1 d PD A 1
H7A H 0.9375 0.9430 0.8231 0.036 Uiso 0.884(3) 1 calc PR A 1
H7B H 0.7379 0.8794 0.8535 0.036 Uiso 0.884(3) 1 calc PR A 1
C8 C 0.6831(4) 0.9435(3) 0.60011(17) 0.0318(6) Uani 1 1 d . . .
H8A H 0.7313 1.0498 0.5652 0.038 Uiso 1 1 calc R A .
H8B H 0.5624 0.9702 0.6270 0.038 Uiso 1 1 calc R . .
C9 C 0.6693(4) 0.8153(3) 0.54663(17) 0.0316(6) Uani 1 1 d . A .
H9A H 0.7905 0.7853 0.5212 0.038 Uiso 1 1 calc R . .
H9B H 0.5974 0.8655 0.5017 0.038 Uiso 1 1 calc R . .
C10 C 0.7000(3) 0.4594(3) 0.56869(16) 0.0236(5) Uani 1 1 d . . .
H10A H 0.6315 0.3541 0.5821 0.028 Uiso 1 1 calc R A .
H10B H 0.7220 0.4934 0.5078 0.028 Uiso 1 1 calc R . .
C11 C 0.8804(3) 0.4200(3) 0.60155(15) 0.0220(5) Uani 1 1 d . A .
C12A C 0.521(15) 0.437(11) 0.887(9) 0.0490(18) Uani 0.116(3) 1 d PD A 2
H12A H 0.4187 0.3701 0.8827 0.059 Uiso 0.116(3) 1 calc PR A 2
H12B H 0.5403 0.4050 0.9462 0.059 Uiso 0.116(3) 1 calc PR A 2
C13 C 0.4586(11) 0.5957(11) 0.8683(3) 0.0435(13) Uani 0.884(3) 1 d PD A 1
C14 C 1.3029(5) 0.2533(4) 0.7171(2) 0.0421(7) Uani 1 1 d . . .
H14A H 1.3522 0.3607 0.7211 0.063 Uiso 1 1 calc R . .
H14B H 1.3724 0.1582 0.7459 0.063 Uiso 1 1 calc R . .
H14C H 1.1777 0.2485 0.7425 0.063 Uiso 1 1 calc R . .
C2A C 1.022(3) 0.489(3) 0.8441(13) 0.0296(7) Uani 0.116(3) 1 d PD A 2
H2A1 H 1.1045 0.5153 0.8807 0.036 Uiso 0.116(3) 1 calc PR A 2
H2A2 H 1.0908 0.4230 0.8056 0.036 Uiso 0.116(3) 1 calc PR A 2
C3A C 0.900(3) 0.764(2) 0.8560(13) 0.0294(7) Uani 0.116(3) 1 d PD A 2
H3A1 H 0.9933 0.7577 0.8927 0.035 Uiso 0.116(3) 1 calc PR A 2
H3A2 H 0.7864 0.7257 0.8904 0.035 Uiso 0.116(3) 1 calc PR A 2
N1A N 0.953(2) 0.652(2) 0.7955(11) 0.0242(6) Uani 0.116(3) 1 d PD A 2
C6A C 1.011(4) 0.854(3) 0.6611(17) 0.0301(9) Uani 0.116(3) 1 d PD A 2
H6A1 H 1.0584 0.8197 0.6083 0.036 Uiso 0.116(3) 1 calc PR A 2
H6A2 H 1.0582 0.9676 0.6586 0.036 Uiso 0.116(3) 1 calc PR A 2
C5A C 0.745(5) 0.970(6) 0.746(2) 0.0282(7) Uani 0.116(3) 1 d PD A 2
H5A1 H 0.7276 1.0931 0.7250 0.034 Uiso 0.116(3) 1 calc PR A 2
H5A2 H 0.6276 0.9267 0.7741 0.034 Uiso 0.116(3) 1 calc PR A 2
C4A C 0.875(4) 0.945(3) 0.8102(18) 0.0355(8) Uani 0.116(3) 1 d PD A 2
H4A1 H 0.9931 0.9864 0.7823 0.043 Uiso 0.116(3) 1 calc PR A 2
H4A2 H 0.8316 1.0170 0.8510 0.043 Uiso 0.116(3) 1 calc PR A 2
S1A S 0.708(4) 0.329(3) 0.8375(16) 0.0355(4) Uani 0.116(3) 1 d PD A 2
C13A C 0.439(11) 0.616(10) 0.881(4) 0.0435(13) Uani 0.116(3) 1 d PD A 2
C12 C 0.5165(18) 0.4085(12) 0.8914(11) 0.0490(18) Uani 0.884(3) 1 d PD A 1
H12C H 0.4186 0.3376 0.8851 0.059 Uiso 0.884(3) 1 calc PR A 1
H12D H 0.5365 0.3820 0.9501 0.059 Uiso 0.884(3) 1 calc PR A 1
C7A C 1.094(3) 0.730(4) 0.7297(15) 0.0301(7) Uani 0.116(3) 1 d PD A 2
H7A1 H 1.1644 0.6399 0.7061 0.036 Uiso 0.116(3) 1 calc PR A 2
H7A2 H 1.1759 0.7915 0.7540 0.036 Uiso 0.116(3) 1 calc PR A 2
O3A O 0.332(10) 0.665(13) 0.934(4) 0.0701(14) Uani 0.116(3) 1 d PD A 2
C1A C 0.875(7) 0.382(9) 0.896(3) 0.0329(9) Uani 0.116(3) 1 d PD A 2
H1A1 H 0.8153 0.4431 0.9384 0.040 Uiso 0.116(3) 1 calc PR A 2
H1A2 H 0.9300 0.2751 0.9247 0.040 Uiso 0.116(3) 1 calc PR A 2
O6 O 0.2673(12) 1.0224(10) 0.8999(4) 0.116(2) Uani 0.701(6) 1 d PD B 3
C15 C 0.2419(9) 1.0342(8) 0.9760(4) 0.0658(17) Uani 0.701(6) 1 d PD B 3
H15A H 0.3433 0.9792 1.0034 0.099 Uiso 0.701(6) 1 calc PR B 3
H15B H 0.1314 0.9782 1.0028 0.099 Uiso 0.701(6) 1 calc PR B 3
H15C H 0.2318 1.1543 0.9801 0.099 Uiso 0.701(6) 1 calc PR B 3
O4A O 0.524(10) 0.675(13) 0.811(4) 0.0342(10) Uani 0.116(3) 1 d PD A 2
O6A O 0.195(2) 0.921(2) 0.9160(9) 0.116(2) Uani 0.299(6) 1 d PD B 4
C15A C 0.348(2) 0.996(2) 0.9189(12) 0.0658(17) Uani 0.299(6) 1 d PD B 4
H15D H 0.3664 1.0925 0.8723 0.099 Uiso 0.299(6) 1 calc PR B 4
H15E H 0.4487 0.9139 0.9157 0.099 Uiso 0.299(6) 1 calc PR B 4
H15F H 0.3401 1.0370 0.9708 0.099 Uiso 0.299(6) 1 calc PR B 4
H16 H 1.202(6) 0.262(6) 0.620(3) 0.069(14) Uiso 1 1 d . . .

loop_
_atom_site_aniso_label
_atom_site_aniso_U_11
_atom_site_aniso_U_22
_atom_site_aniso_U_33
_atom_site_aniso_U_23
_atom_site_aniso_U_13
_atom_site_aniso_U_12
Co1 0.01971(17) 0.02275(17) 0.01920(17) -0.00698(12) -0.00157(12) -0.00123(12)
S1 0.0544(7) 0.0305(11) 0.0210(8) 0.0014(6) -0.0069(6) -0.0136(7)
S2 0.0234(3) 0.0274(3) 0.0256(3) -0.0085(2) -0.0055(2) 0.0038(2)
O1 0.0338(10) 0.0214(9) 0.0293(10) -0.0091(7) -0.0010(8) 0.0053(7)
O2 0.0256(9) 0.0274(9) 0.0259(9) -0.0098(7) -0.0058(7) 0.0049(7)
O3 0.033(3) 0.159(4) 0.019(3) -0.030(3) 0.002(2) 0.021(2)
O4 0.0220(16) 0.061(2) 0.022(2) -0.014(2) -0.0026(17) 0.0029(14)
O5 0.0342(12) 0.0508(14) 0.0370(12) -0.0127(10) -0.0051(9) 0.0019(10)
N1 0.0234(14) 0.0266(14) 0.0250(12) -0.0095(10) -0.0065(10) 0.0027(10)
N2 0.0262(11) 0.0219(10) 0.0325(12) -0.0062(9) -0.0014(9) -0.0004(9)
C1 0.037(2) 0.034(3) 0.026(2) 0.0003(17) -0.0087(18) 0.0041(14)
C2 0.0289(16) 0.0380(17) 0.0246(15) -0.0079(13) -0.0106(12) 0.0002(13)
C3 0.0217(15) 0.0361(18) 0.0322(18) -0.0080(16) -0.0078(14) -0.0002(12)
C4 0.0246(16) 0.0346(17) 0.047(2) -0.0076(15) -0.0026(14) -0.0063(13)
C5 0.0289(16) 0.0234(15) 0.0303(17) -0.0026(13) 0.0014(13) -0.0044(12)
C6 0.039(2) 0.0203(17) 0.031(2) -0.0077(17) -0.0030(16) 0.0025(16)
C7 0.0324(18) 0.0297(16) 0.0339(17) -0.0161(14) -0.0100(13) -0.0005(13)
C8 0.0421(16) 0.0217(13) 0.0296(14) -0.0044(11) -0.0025(12) 0.0073(11)
C9 0.0455(17) 0.0231(13) 0.0249(13) -0.0034(10) -0.0049(12) 0.0055(12)
C10 0.0286(13) 0.0202(11) 0.0240(12) -0.0087(10) -0.0039(10) 0.0000(10)
C11 0.0280(13) 0.0157(11) 0.0201(12) -0.0007(9) 0.0008(9) -0.0007(9)
C12A 0.037(2) 0.085(5) 0.022(3) 0.005(4) -0.0040(14) -0.025(3)
C13 0.018(3) 0.099(4) 0.017(3) -0.019(2) -0.001(2) -0.002(2)
C14 0.0457(19) 0.0438(18) 0.0377(17) -0.0078(14) -0.0104(14) 0.0019(14)
C2A 0.0289(16) 0.0380(17) 0.0246(15) -0.0079(13) -0.0106(12) 0.0002(13)
C3A 0.0217(15) 0.0361(18) 0.0322(18) -0.0080(16) -0.0078(14) -0.0002(12)
N1A 0.0234(14) 0.0266(14) 0.0250(12) -0.0095(10) -0.0065(10) 0.0027(10)
C6A 0.039(2) 0.0203(17) 0.031(2) -0.0077(17) -0.0030(16) 0.0025(16)
C5A 0.0289(16) 0.0234(15) 0.0303(17) -0.0026(13) 0.0014(13) -0.0044(12)
C4A 0.0246(16) 0.0346(17) 0.047(2) -0.0076(15) -0.0026(14) -0.0063(13)
S1A 0.0544(7) 0.0305(11) 0.0210(8) 0.0014(6) -0.0069(6) -0.0136(7)
C13A 0.018(3) 0.099(4) 0.017(3) -0.019(2) -0.001(2) -0.002(2)
C12 0.037(2) 0.085(5) 0.022(3) 0.005(4) -0.0040(14) -0.025(3)
C7A 0.0324(18) 0.0297(16) 0.0339(17) -0.0161(14) -0.0100(13) -0.0005(13)
O3A 0.033(3) 0.159(4) 0.019(3) -0.030(3) 0.002(2) 0.021(2)
C1A 0.037(2) 0.034(3) 0.026(2) 0.0003(17) -0.0087(18) 0.0041(14)
O6 0.184(7) 0.097(5) 0.059(3) 0.021(3) -0.039(4) -0.004(5)
C15 0.075(4) 0.049(3) 0.066(4) 0.018(3) -0.021(3) -0.017(3)
O4A 0.0220(16) 0.061(2) 0.022(2) -0.014(2) -0.0026(17) 0.0029(14)
O6A 0.184(7) 0.097(5) 0.059(3) 0.021(3) -0.039(4) -0.004(5)
C15A 0.075(4) 0.049(3) 0.066(4) 0.018(3) -0.021(3) -0.017(3)

loop_
_atom_type_symbol
_atom_type_description
_atom_type_scat_dispersion_real
_atom_type_scat_dispersion_imag
_atom_type_scat_source
C C 0.0033 0.0016 'International Tables Vol C Tables 4.2.6.8 and 6.1.1.4'
H H 0.0000 0.0000 'International Tables Vol C Tables 4.2.6.8 and 6.1.1.4'
N N 0.0061 0.0033 'International Tables Vol C Tables 4.2.6.8 and 6.1.1.4'
O O 0.0106 0.0060 'International Tables Vol C Tables 4.2.6.8 and 6.1.1.4'
S S 0.1246 0.1234 'International Tables Vol C Tables 4.2.6.8 and 6.1.1.4'
Co Co 0.3494 0.9721 'International Tables Vol C Tables 4.2.6.8 and 6.1.1.4'

loop_
_geom_angle_atom_site_label_1
_geom_angle_atom_site_label_2
_geom_angle_atom_site_label_3
_geom_angle
O4 Co1 O2 160.7(3)
O4 Co1 O4A 6.7(18)
O2 Co1 O4A 160(3)
O4 Co1 N1 90.8(2)
O2 Co1 N1 101.73(9)
O4A Co1 N1 86(2)
O4 Co1 N2 97.4(3)
O2 Co1 N2 99.90(8)
O4A Co1 N2 100(3)
N1 Co1 N2 75.56(10)
O4 Co1 N1A 103.6(5)
O2 Co1 N1A 87.0(5)
O4A Co1 N1A 97.9(19)
N1 Co1 N1A 15.6(4)
N2 Co1 N1A 83.0(5)
O4 Co1 S1 82.2(3)
O2 Co1 S1 83.99(11)
O4A Co1 S1 78(2)
N1 Co1 S1 86.12(10)
N2 Co1 S1 161.67(10)
N1A Co1 S1 79.3(5)
O4 Co1 S2 92.16(16)
O2 Co1 S2 80.88(5)
O4A Co1 S2 98.3(17)
N1 Co1 S2 160.77(7)
N2 Co1 S2 85.22(6)
N1A Co1 S2 161.4(5)
S1 Co1 S2 113.11(8)
O4 Co1 S1A 81.4(8)
O2 Co1 S1A 84.5(7)
O4A Co1 S1A 77(3)
N1 Co1 S1A 87.4(6)
N2 Co1 S1A 162.9(6)
N1A Co1 S1A 80.7(8)
S1 Co1 S1A 1.5(7)
S2 Co1 S1A 111.9(6)
C12 S1 C1 102.4(8)
C12 S1 Co1 97.3(4)
C1 S1 Co1 93.54(17)
C10 S2 C9 101.48(13)
C10 S2 Co1 95.87(8)
C9 S2 Co1 92.76(10)
C11 O2 Co1 125.80(17)
C13 O4 Co1 123.3(7)
C14 O5 H16 107(3)
C2 N1 C7 110.5(2)
C2 N1 C3 110.4(3)
C7 N1 C3 110.5(3)
C2 N1 Co1 111.76(18)
C7 N1 Co1 106.52(18)
C3 N1 Co1 107.09(18)
C6 N2 C8 110.0(2)
C6 N2 C5 110.7(2)
C8 N2 C5 108.7(2)
C6 N2 C6A 94.9(10)
C8 N2 C6A 133.0(10)
C5 N2 C6A 24.4(9)
C6 N2 C5A 11.5(14)
C8 N2 C5A 110.0(12)
C5 N2 C5A 120.3(12)
C6A N2 C5A 102.0(15)
C6 N2 Co1 107.0(2)
C8 N2 Co1 111.30(17)
C5 N2 Co1 109.05(17)
C6A N2 Co1 97.6(9)
C5A N2 Co1 96.9(14)
C2 C1 S1 113.5(4)
C2 C1 H1A 108.9
S1 C1 H1A 108.9
C2 C1 H1B 108.9
S1 C1 H1B 108.9
H1A C1 H1B 107.7
N1 C2 C1 112.8(3)
N1 C2 H2A 109.0
C1 C2 H2A 109.0
N1 C2 H2B 109.0
C1 C2 H2B 109.0
H2A C2 H2B 107.8
N1 C3 C4 112.9(3)
N1 C3 H3A 109.0
C4 C3 H3A 109.0
N1 C3 H3B 109.0
C4 C3 H3B 109.0
H3A C3 H3B 107.8
C3 C4 C5 116.7(3)
C3 C4 H4A 108.1
C5 C4 H4A 108.1
C3 C4 H4B 108.1
C5 C4 H4B 108.1
H4A C4 H4B 107.3
N2 C5 C4 111.4(3)
N2 C5 H5A 109.3
C4 C5 H5A 109.3
N2 C5 H5B 109.3
C4 C5 H5B 109.3
H5A C5 H5B 108.0
N2 C6 C7 111.1(3)
N2 C6 H6A 109.4
C7 C6 H6A 109.4
N2 C6 H6B 109.4
C7 C6 H6B 109.4
H6A C6 H6B 108.0
N1 C7 C6 111.5(3)
N1 C7 H7A 109.3
C6 C7 H7A 109.3
N1 C7 H7B 109.3
C6 C7 H7B 109.3
H7A C7 H7B 108.0
N2 C8 C9 110.8(2)
N2 C8 H8A 109.5
C9 C8 H8A 109.5
N2 C8 H8B 109.5
C9 C8 H8B 109.5
H8A C8 H8B 108.1
C8 C9 S2 110.3(2)
C8 C9 H9A 109.6
S2 C9 H9A 109.6
C8 C9 H9B 109.6
S2 C9 H9B 109.6
H9A C9 H9B 108.1
C11 C10 S2 115.02(17)
C11 C10 H10A 108.5
S2 C10 H10A 108.5
C11 C10 H10B 108.5
S2 C10 H10B 108.5
H10A C10 H10B 107.5
O1 C11 O2 124.3(2)
O1 C11 C10 116.8(2)
O2 C11 C10 119.0(2)
C13A C12A S1A 139(6)
C13A C12A H12A 102.5
S1A C12A H12A 102.5
C13A C12A H12B 102.4
S1A C12A H12B 102.4
H12A C12A H12B 104.9
O3 C13 O4 123.2(10)
O3 C13 C12 115.7(8)
O4 C13 C12 121.1(8)
O5 C14 H14A 109.5
O5 C14 H14B 109.5
H14A C14 H14B 109.5
O5 C14 H14C 109.5
H14A C14 H14C 109.5
H14B C14 H14C 109.5
N1A C2A C1A 113(3)
N1A C2A H2A1 108.9
C1A C2A H2A1 108.9
N1A C2A H2A2 108.9
C1A C2A H2A2 108.9
H2A1 C2A H2A2 107.8
N1A C3A C4A 109(2)
N1A C3A H3A1 109.8
C4A C3A H3A1 109.8
N1A C3A H3A2 109.8
C4A C3A H3A2 109.8
H3A1 C3A H3A2 108.2
C3A N1A C7A 110.9(19)
C3A N1A C2A 105.7(16)
C7A N1A C2A 110.9(18)
C3A N1A Co1 112.2(13)
C7A N1A Co1 102.6(14)
C2A N1A Co1 114.6(13)
C7A C6A N2 120(2)
C7A C6A H6A1 107.2
N2 C6A H6A1 107.2
C7A C6A H6A2 107.2
N2 C6A H6A2 107.2
H6A1 C6A H6A2 106.9
C4A C5A N2 118(3)
C4A C5A H5A1 107.9
N2 C5A H5A1 107.9
C4A C5A H5A2 107.9
N2 C5A H5A2 107.9
H5A1 C5A H5A2 107.2
C3A C4A C5A 115(3)
C3A C4A H4A1 108.5
C5A C4A H4A1 108.5
C3A C4A H4A2 108.5
C5A C4A H4A2 108.5
H4A1 C4A H4A2 107.5
C12A S1A C1A 96(7)
C12A S1A Co1 84(4)
C1A S1A Co1 93.9(18)
O3A C13A O4A 139(9)
O3A C13A C12A 126(8)
O4A C13A C12A 95(8)
C13 C12 S1 112.8(6)
C13 C12 H12C 109.0
S1 C12 H12C 109.0
C13 C12 H12D 109.0
S1 C12 H12D 109.0
H12C C12 H12D 107.8
N1A C7A C6A 111(2)
N1A C7A H7A1 109.4
C6A C7A H7A1 109.4
N1A C7A H7A2 109.4
C6A C7A H7A2 109.4
H7A1 C7A H7A2 108.0
C2A C1A S1A 114(3)
C2A C1A H1A1 108.7
S1A C1A H1A1 108.7
C2A C1A H1A2 108.7
S1A C1A H1A2 108.7
H1A1 C1A H1A2 107.6
C13A O4A Co1 143(7)

loop_
_geom_bond_atom_site_label_1
_geom_bond_atom_site_label_2
_geom_bond_distance
Co1 O4 2.022(9)
Co1 O2 2.0329(18)
Co1 O4A 2.07(8)
Co1 N1 2.135(2)
Co1 N2 2.138(2)
Co1 N1A 2.186(15)
Co1 S1 2.478(2)
Co1 S2 2.4886(8)
Co1 S1A 2.70(2)
S1 C12 1.801(5)
S1 C1 1.816(4)
S2 C10 1.801(3)
S2 C9 1.829(3)
O1 C11 1.241(3)
O2 C11 1.263(3)
O3 C13 1.237(4)
O4 C13 1.272(5)
O5 C14 1.398(4)
O5 H16 0.89(5)
N1 C2 1.483(4)
N1 C7 1.484(4)
N1 C3 1.495(4)
N2 C6 1.467(5)
N2 C8 1.477(4)
N2 C5 1.496(4)
N2 C6A 1.58(3)
N2 C5A 1.68(4)
C1 C2 1.508(8)
C1 H1A 0.9900
C1 H1B 0.9900
C2 H2A 0.9900
C2 H2B 0.9900
C3 C4 1.516(5)
C3 H3A 0.9900
C3 H3B 0.9900
C4 C5 1.521(5)
C4 H4A 0.9900
C4 H4B 0.9900
C5 H5A 0.9900
C5 H5B 0.9900
C6 C7 1.545(5)
C6 H6A 0.9900
C6 H6B 0.9900
C7 H7A 0.9900
C7 H7B 0.9900
C8 C9 1.513(4)
C8 H8A 0.9900
C8 H8B 0.9900
C9 H9A 0.9900
C9 H9B 0.9900
C10 C11 1.528(4)
C10 H10A 0.9900
C10 H10B 0.9900
C12A C13A 1.52(2)
C12A S1A 1.800(19)
C12A H12A 0.9900
C12A H12B 0.9900
C13 C12 1.528(7)
C14 H14A 0.9800
C14 H14B 0.9800
C14 H14C 0.9800
C2A N1A 1.497(14)
C2A C1A 1.50(2)
C2A H2A1 0.9900
C2A H2A2 0.9900
C3A N1A 1.486(14)
C3A C4A 1.515(16)
C3A H3A1 0.9900
C3A H3A2 0.9900
N1A C7A 1.484(15)
C6A C7A 1.531(19)
C6A H6A1 0.9900
C6A H6A2 0.9900
C5A C4A 1.528(17)
C5A H5A1 0.9900
C5A H5A2 0.9900
C4A H4A1 0.9900
C4A H4A2 0.9900
S1A C1A 1.818(19)
C13A O3A 1.223(19)
C13A O4A 1.268(19)
C12 H12C 0.9900
C12 H12D 0.9900
C7A H7A1 0.9900
C7A H7A2 0.9900
C1A H1A1 0.9900
C1A H1A2 0.9900
O6 C15 1.281(9)
C15 H15A 0.9800
C15 H15B 0.9800
C15 H15C 0.9800
O6A C15A 1.347(17)
C15A H15D 0.9800
C15A H15E 0.9800
C15A H15F 0.9800

loop_
_geom_torsion_atom_site_label_1
_geom_torsion_atom_site_label_2
_geom_torsion_atom_site_label_3
_geom_torsion_atom_site_label_4
_geom_torsion
O4 Co1 S1 C12 1.3(7)
O2 Co1 S1 C12 -165.2(7)
O4A Co1 S1 C12 6(2)
N1 Co1 S1 C12 92.6(7)
N2 Co1 S1 C12 91.4(8)
N1A Co1 S1 C12 106.8(9)
S2 Co1 S1 C12 -87.8(7)
S1A Co1 S1 C12 -56(31)
O4 Co1 S1 C1 -101.8(4)
O2 Co1 S1 C1 91.8(3)
O4A Co1 S1 C1 -97(2)
N1 Co1 S1 C1 -10.4(3)
N2 Co1 S1 C1 -11.6(5)
N1A Co1 S1 C1 3.7(6)
S2 Co1 S1 C1 169.2(3)
S1A Co1 S1 C1 -159(31)
O4 Co1 S2 C10 -147.5(3)
O2 Co1 S2 C10 14.41(10)
O4A Co1 S2 C10 -145(3)
N1 Co1 S2 C10 113.9(2)
N2 Co1 S2 C10 115.25(11)
N1A Co1 S2 C10 64.4(14)
S1 Co1 S2 C10 -65.00(13)
S1A Co1 S2 C10 -65.8(8)
O4 Co1 S2 C9 110.7(3)
O2 Co1 S2 C9 -87.44(11)
O4A Co1 S2 C9 113(3)
N1 Co1 S2 C9 12.1(2)
N2 Co1 S2 C9 13.41(11)
N1A Co1 S2 C9 -37.4(14)
S1 Co1 S2 C9 -166.85(14)
S1A Co1 S2 C9 -167.7(8)
O4 Co1 O2 C11 53.7(5)
O4A Co1 O2 C11 73(5)
N1 Co1 O2 C11 -176.9(2)
N2 Co1 O2 C11 -99.8(2)
N1A Co1 O2 C11 177.9(5)
S1 Co1 O2 C11 98.3(2)
S2 Co1 O2 C11 -16.31(19)
S1A Co1 O2 C11 96.9(7)
O2 Co1 O4 C13 55.1(9)
O4A Co1 O4 C13 -35(26)
N1 Co1 O4 C13 -75.7(8)
N2 Co1 O4 C13 -151.2(7)
N1A Co1 O4 C13 -66.7(9)
S1 Co1 O4 C13 10.3(7)
S2 Co1 O4 C13 123.3(8)
S1A Co1 O4 C13 11.5(10)
O4 Co1 N1 C2 67.4(3)
O2 Co1 N1 C2 -97.8(2)
O4A Co1 N1 C2 63(3)
N2 Co1 N1 C2 164.9(2)
N1A Co1 N1 C2 -78(2)
S1 Co1 N1 C2 -14.8(2)
S2 Co1 N1 C2 166.25(17)
S1A Co1 N1 C2 -14.0(8)
O4 Co1 N1 C7 -53.4(3)
O2 Co1 N1 C7 141.4(2)
O4A Co1 N1 C7 -58(3)
N2 Co1 N1 C7 44.1(2)
N1A Co1 N1 C7 161(2)
S1 Co1 N1 C7 -135.5(2)
S2 Co1 N1 C7 45.5(3)
S1A Co1 N1 C7 -134.8(8)
O4 Co1 N1 C3 -171.6(3)
O2 Co1 N1 C3 23.2(2)
O4A Co1 N1 C3 -176(3)
N2 Co1 N1 C3 -74.1(2)
N1A Co1 N1 C3 42.9(19)
S1 Co1 N1 C3 106.2(2)
S2 Co1 N1 C3 -72.8(3)
S1A Co1 N1 C3 107.0(8)
O4 Co1 N2 C6 44.0(3)
O2 Co1 N2 C6 -144.6(2)
O4A Co1 N2 C6 37.9(18)
N1 Co1 N2 C6 -44.9(2)
N1A Co1 N2 C6 -58.9(5)
S1 Co1 N2 C6 -43.7(4)
S2 Co1 N2 C6 135.5(2)
S1A Co1 N2 C6 -41(3)
O4 Co1 N2 C8 -76.3(2)
O2 Co1 N2 C8 95.16(17)
O4A Co1 N2 C8 -82.3(18)
N1 Co1 N2 C8 -165.15(19)
N1A Co1 N2 C8 -179.1(5)
S1 Co1 N2 C8 -163.9(3)
S2 Co1 N2 C8 15.31(16)
S1A Co1 N2 C8 -161(3)
O4 Co1 N2 C5 163.8(3)
O2 Co1 N2 C5 -24.8(2)
O4A Co1 N2 C5 157.7(18)
N1 Co1 N2 C5 74.9(2)
N1A Co1 N2 C5 60.9(5)
S1 Co1 N2 C5 76.1(4)
S2 Co1 N2 C5 -104.65(19)
S1A Co1 N2 C5 79(3)
O4 Co1 N2 C6A 141.5(10)
O2 Co1 N2 C6A -47.1(10)
O4A Co1 N2 C6A 135(2)
N1 Co1 N2 C6A 52.6(10)
N1A Co1 N2 C6A 38.7(11)
S1 Co1 N2 C6A 53.8(11)
S2 Co1 N2 C6A -126.9(10)
S1A Co1 N2 C6A 56(3)
O4 Co1 N2 C5A 38.4(11)
O2 Co1 N2 C5A -150.2(11)
O4A Co1 N2 C5A 32(2)
N1 Co1 N2 C5A -50.5(11)
N1A Co1 N2 C5A -64.5(12)
S1 Co1 N2 C5A -49.3(12)
S2 Co1 N2 C5A 129.9(11)
S1A Co1 N2 C5A -47(3)
C12 S1 C1 C2 -62.2(5)
Co1 S1 C1 C2 36.0(4)
C7 N1 C2 C1 161.3(4)
C3 N1 C2 C1 -76.2(4)
Co1 N1 C2 C1 42.8(4)
S1 C1 C2 N1 -56.1(5)
C2 N1 C3 C4 -163.8(3)
C7 N1 C3 C4 -41.3(3)
Co1 N1 C3 C4 74.3(3)
N1 C3 C4 C5 -51.2(4)
C6 N2 C5 C4 45.0(3)
C8 N2 C5 C4 166.0(2)
C6A N2 C5 C4 -7(2)
C5A N2 C5 C4 38.0(16)
Co1 N2 C5 C4 -72.5(3)
C3 C4 C5 N2 49.3(4)
C8 N2 C6 C7 158.0(3)
C5 N2 C6 C7 -81.7(4)
C6A N2 C6 C7 -62.6(10)
C5A N2 C6 C7 66(6)
Co1 N2 C6 C7 37.0(3)
C2 N1 C7 C6 -157.6(3)
C3 N1 C7 C6 80.0(3)
Co1 N1 C7 C6 -36.0(3)
N2 C6 C7 N1 -0.6(4)
C6 N2 C8 C9 -166.2(3)
C5 N2 C8 C9 72.3(3)
C6A N2 C8 C9 76.1(13)
C5A N2 C8 C9 -154.0(15)
Co1 N2 C8 C9 -47.8(3)
N2 C8 C9 S2 63.6(3)
C10 S2 C9 C8 -138.4(2)
Co1 S2 C9 C8 -41.8(2)
C9 S2 C10 C11 78.8(2)
Co1 S2 C10 C11 -15.22(19)
Co1 O2 C11 O1 -168.15(18)
Co1 O2 C11 C10 10.2(3)
S2 C10 C11 O1 -174.48(18)
S2 C10 C11 O2 7.1(3)
Co1 O4 C13 O3 162.0(9)
Co1 O4 C13 C12 -21.2(14)
C4A C3A N1A C7A 45(2)
C4A C3A N1A C2A 165.2(19)
C4A C3A N1A Co1 -69(2)
C1A C2A N1A C3A 75(3)
C1A C2A N1A C7A -165(3)
C1A C2A N1A Co1 -49(3)
O4 Co1 N1A C3A -21.4(15)
O2 Co1 N1A C3A 174.9(14)
O4A Co1 N1A C3A -25(3)
N1 Co1 N1A C3A 14.2(14)
N2 Co1 N1A C3A 74.6(13)
S1 Co1 N1A C3A -100.6(14)
S2 Co1 N1A C3A 125.7(14)
S1A Co1 N1A C3A -100.2(16)
O4 Co1 N1A C7A -140.5(15)
O2 Co1 N1A C7A 55.8(15)
O4A Co1 N1A C7A -144(3)
N1 Co1 N1A C7A -105(3)
N2 Co1 N1A C7A -44.5(15)
S1 Co1 N1A C7A 140.3(15)
S2 Co1 N1A C7A 7(3)
S1A Co1 N1A C7A 140.7(17)
O4 Co1 N1A C2A 99.2(15)
O2 Co1 N1A C2A -64.5(14)
O4A Co1 N1A C2A 96(3)
N1 Co1 N1A C2A 135(3)
N2 Co1 N1A C2A -164.9(15)
S1 Co1 N1A C2A 20.0(14)
S2 Co1 N1A C2A -113.7(18)
S1A Co1 N1A C2A 20.4(16)
C6 N2 C6A C7A 77(2)
C8 N2 C6A C7A -159.9(18)
C5 N2 C6A C7A -151(4)
C5A N2 C6A C7A 68(3)
Co1 N2 C6A C7A -31(2)
C6 N2 C5A C4A -75(6)
C8 N2 C5A C4A -168(2)
C5 N2 C5A C4A -40(3)
C6A N2 C5A C4A -23(3)
Co1 N2 C5A C4A 77(3)
N1A C3A C4A C5A 55(3)
N2 C5A C4A C3A -65(4)
C13A C12A S1A C1A 83(18)
C13A C12A S1A Co1 -11(18)
O4 Co1 S1A C12A -3(6)
O2 Co1 S1A C12A -170(6)
O4A Co1 S1A C12A 2(6)
N1 Co1 S1A C12A 88(6)
N2 Co1 S1A C12A 84(6)
N1A Co1 S1A C12A 102(6)
S1 Co1 S1A C12A 119(32)
S2 Co1 S1A C12A -92(6)
O4 Co1 S1A C1A -99(3)
O2 Co1 S1A C1A 94(3)
O4A Co1 S1A C1A -95(3)
N1 Co1 S1A C1A -8(3)
N2 Co1 S1A C1A -12(4)
N1A Co1 S1A C1A 6(3)
S1 Co1 S1A C1A 23(30)
S2 Co1 S1A C1A 172(3)
S1A C12A C13A O3A -163(14)
S1A C12A C13A O4A 15(20)
O3 C13 C12 S1 -162.5(11)
O4 C13 C12 S1 20.6(18)
C1 S1 C12 C13 85.2(13)
Co1 S1 C12 C13 -10.1(13)
C3A N1A C7A C6A -84(2)
C2A N1A C7A C6A 159(2)
Co1 N1A C7A C6A 36(2)
N2 C6A C7A N1A -3(3)
N1A C2A C1A S1A 57(6)
C12A S1A C1A C2A -117(6)
Co1 S1A C1A C2A -33(5)
O3A C13A O4A Co1 165(10)
C12A C13A O4A Co1 -13(14)
O4 Co1 O4A C13A 141(35)
O2 Co1 O4A C13A 33(14)
N1 Co1 O4A C13A -80(11)
N2 Co1 O4A C13A -154(10)
N1A Co1 O4A C13A -70(11)
S1 Co1 O4A C13A 7(10)
S2 Co1 O4A C13A 119(10)
S1A Co1 O4A C13A 8(10)
